data_7234334
loop_
_publ_author_name
'Denis Gentili'
'Nicola Demitri'
'Bernhard Schafer'
'Fabiola Liscio'
'Ilaria Bergenti'
'Giampiero Ruani'
'Mario Ruben'
'Massimiliano Cavallini'

_publ_section_title
;
 Multi-modal sensing in spin crossover compounds
;
_journal_name_full 'Journal of Materials Chemistry C'
_journal_page_first 7836
_journal_page_last 7844
_journal_paper_doi 10.1039/C5TC00845J
_journal_volume 3
_journal_year 2015
_chemical_formula_moiety 'C18 H12 Fe N14, C2H4O'
_chemical_formula_sum 'C20 H18 Fe N14 O'
_chemical_formula_weight 526.33
_space_group_crystal_system monoclinic
_space_group_IT_number 15
_space_group_name_Hall '-C 2yc'
_space_group_name_H-M_alt 'C 1 2/c 1'
_atom_sites_solution_hydrogens geom
_atom_sites_solution_primary direct
_atom_sites_solution_secondary difmap
_cell_angle_alpha 90
_cell_angle_beta 131.227(38)
_cell_angle_gamma 90
_cell_formula_units_Z 8
_cell_length_a 24.389(49)
_cell_length_b 14.586(5)
_cell_length_c 16.985(21)
_cell_measurement_reflns_used 3191
_cell_measurement_temperature 300(2)
_cell_measurement_theta_max 29.048
_cell_measurement_theta_min 1.757
_cell_volume 4544(11)
_computing_cell_refinement XDS
_computing_data_collection 'Elettra XRD1 Data Collection SW'
_computing_data_reduction XDS
_computing_molecular_graphics 'Ortep3 for Windows - PyMol'
_computing_publication_material 'enCIFer - publCIF'
_computing_structure_refinement 'SHELXL-2013 (Sheldrick, 2013)'
_computing_structure_solution Sir2011
_diffrn_ambient_temperature 300(2)
_diffrn_measured_fraction_theta_full 0.935
_diffrn_measured_fraction_theta_max 0.940
_diffrn_measurement_device_type
;
'Huber 4-circles Kappa Goniometer, Pilatus 2M detector'
;
_diffrn_measurement_method 'Rotating crystal'
_diffrn_radiation_type Synchrotron
_diffrn_radiation_wavelength 0.700
_diffrn_reflns_av_R_equivalents 0.0560
_diffrn_reflns_av_unetI/netI 0.0610
_diffrn_reflns_Laue_measured_fraction_full 0.935
_diffrn_reflns_Laue_measured_fraction_max 0.940
_diffrn_reflns_limit_h_max 25
_diffrn_reflns_limit_h_min -33
_diffrn_reflns_limit_k_max 20
_diffrn_reflns_limit_k_min 0
_diffrn_reflns_limit_l_max 23
_diffrn_reflns_limit_l_min 0
_diffrn_reflns_number 5987
_diffrn_reflns_point_group_measured_fraction_full 0.935
_diffrn_reflns_point_group_measured_fraction_max 0.940
_diffrn_reflns_theta_full 24.835
_diffrn_reflns_theta_max 29.048
_diffrn_reflns_theta_min 1.757
_diffrn_source 'Elettra Synchrotron - XRD1 BL'
_diffrn_standards_decay_% 0
_diffrn_standards_interval_count 0
_diffrn_standards_number 0
_exptl_absorpt_coefficient_mu 0.679
_exptl_absorpt_correction_type none
_exptl_crystal_colour yellow
_exptl_crystal_density_diffrn 1.539
_exptl_crystal_description parallelepiped
_exptl_crystal_F_000 2160
_exptl_crystal_size_max 0.100
_exptl_crystal_size_mid 0.050
_exptl_crystal_size_min 0.050
_refine_diff_density_max 0.431
_refine_diff_density_min -0.776
_refine_diff_density_rms 0.073
_refine_ls_extinction_coef 0.0079(6)
_refine_ls_extinction_expression Fc^*^=kFc[1+0.001xFc^2^\l^3^/sin(2\q)]^-1/4^
_refine_ls_extinction_method 'SHELXL-2014/7 (Sheldrick 2014'
_refine_ls_goodness_of_fit_ref 1.030
_refine_ls_hydrogen_treatment mixed
_refine_ls_matrix_type full
_refine_ls_number_parameters 330
_refine_ls_number_reflns 5987
_refine_ls_number_restraints 0
_refine_ls_restrained_S_all 1.030
_refine_ls_R_factor_all 0.0767
_refine_ls_R_factor_gt 0.0514
_refine_ls_shift/su_max 0.001
_refine_ls_shift/su_mean 0.000
_refine_ls_structure_factor_coef Fsqd
_refine_ls_weighting_details 'w=1/[\s^2^(Fo^2^)+(0.0924P)^2^+0.2010P] where P=(Fo^2^+2Fc^2^)/3'
_refine_ls_weighting_scheme calc
_refine_ls_wR_factor_gt 0.1429
_refine_ls_wR_factor_ref 0.1635
_reflns_Friedel_coverage 0.000
_reflns_Friedel_fraction_full .
_reflns_Friedel_fraction_max .
_reflns_number_gt 3904
_reflns_number_total 5987
_reflns_threshold_expression 'I > 2\s(I)'
_cod_data_source_file J-Mater-Chem-C-2015-3-7836.cif
_cod_data_source_block FeSCO_E_300K
_cod_original_sg_symbol_H-M 'C 2/c'
_cod_database_code 7234334
_shelx_space_group_comment
;
The symmetry employed for this shelxl refinement is uniquely defined
by the following loop, which should always be used as a source of
symmetry information in preference to the above space-group names.
They are only intended as comments.
;
_shelx_estimated_absorpt_t_min 0.987
_shelx_estimated_absorpt_t_max 0.993

loop_
_space_group_symop_operation_xyz
'x, y, z'
'-x, y, -z+1/2'
'x+1/2, y+1/2, z'
'-x+1/2, y+1/2, -z+1/2'
'-x, -y, -z'
'x, -y, z-1/2'
'-x+1/2, -y+1/2, -z'
'x+1/2, -y+1/2, z-1/2'

loop_
_atom_site_label
_atom_site_type_symbol
_atom_site_fract_x
_atom_site_fract_y
_atom_site_fract_z
_atom_site_U_iso_or_equiv
_atom_site_adp_type
_atom_site_occupancy
_atom_site_site_symmetry_order
_atom_site_calc_flag
_atom_site_refinement_flags_posn
_atom_site_refinement_flags_adp
_atom_site_refinement_flags_occupancy
_atom_site_disorder_assembly
_atom_site_disorder_group
Fe1_1 Fe 0.20235(2) 0.99442(2) 0.12432(2) 0.04588(13) Uani 1 1 d . . . . .
N1_1 N 0.12375(10) 0.89407(12) 0.00348(14) 0.0501(4) Uani 1 1 d . . . . .
N2_1 N 0.11067(12) 0.84272(15) -0.07348(16) 0.0597(5) Uani 1 1 d . . . . .
N3_1 N 0.05464(13) 0.78805(15) -0.11132(16) 0.0657(6) Uani 1 1 d . . . . .
N4_1 N 0.03000(12) 0.80324(14) -0.06101(16) 0.0617(5) Uani 1 1 d . . . . .
N5_1 N 0.12352(10) 0.97577(12) 0.14166(14) 0.0436(4) Uani 1 1 d . . . . .
N6_1 N 0.18633(10) 1.08440(12) 0.26976(14) 0.0492(4) Uani 1 1 d . . . . .
N7_1 N 0.23157(11) 1.08872(12) 0.24877(15) 0.0525(4) Uani 1 1 d . . . . .
N8_1 N 0.18358(10) 1.09390(12) 0.01463(15) 0.0508(4) Uani 1 1 d . . . . .
N9_1 N 0.13411(12) 1.15728(14) -0.05321(16) 0.0574(5) Uani 1 1 d . . . . .
N10_1 N 0.15095(13) 1.18699(15) -0.10772(17) 0.0645(5) Uani 1 1 d . . . . .
N11_1 N 0.21132(12) 1.14483(16) -0.07766(17) 0.0632(5) Uani 1 1 d . . . . .
N12_1 N 0.29021(10) 0.97468(13) 0.12485(14) 0.0462(4) Uani 1 1 d . . . . .
N13_1 N 0.33518(10) 0.86889(12) 0.25267(14) 0.0490(4) Uani 1 1 d . . . . .
N14_1 N 0.27630(10) 0.88967(12) 0.24336(15) 0.0501(4) Uani 1 1 d . . . . .
C1_1 C 0.07344(12) 0.86842(14) 0.00820(16) 0.0474(4) Uani 1 1 d . . . . .
C2_1 C 0.06972(12) 0.91341(14) 0.08141(17) 0.0472(5) Uani 1 1 d . . . . .
C3_1 C 0.01784(13) 0.89867(17) 0.0901(2) 0.0575(6) Uani 1 1 d . . . . .
H3_1 H -0.0189 0.8554 0.0487 0.069 Uiso 1 1 calc R U . . .
C4_1 C 0.02238(14) 0.95058(19) 0.1626(2) 0.0624(6) Uani 1 1 d . . . . .
H4_1 H -0.0123 0.9423 0.1692 0.075 Uiso 1 1 calc R U . . .
C5_1 C 0.07702(14) 1.01413(17) 0.2251(2) 0.0565(5) Uani 1 1 d . . . . .
H5_1 H 0.0803 1.0489 0.2739 0.068 Uiso 1 1 calc R U . . .
C6_1 C 0.12683(12) 1.02350(14) 0.21133(17) 0.0453(4) Uani 1 1 d . . . . .
C7_1 C 0.20776(14) 1.14210(16) 0.34833(18) 0.0575(6) Uani 1 1 d . . . . .
H7_1 H 0.1852 1.1511 0.3754 0.069 Uiso 1 1 calc R U . . .
C8_1 C 0.26923(16) 1.18426(17) 0.3794(2) 0.0651(7) Uani 1 1 d . . . . .
H8_1 H 0.2973 1.2274 0.4326 0.078 Uiso 1 1 calc R U . . .
C9_1 C 0.28171(14) 1.15020(17) 0.3159(2) 0.0613(6) Uani 1 1 d . . . . .
H9_1 H 0.3201 1.1681 0.3200 0.074 Uiso 1 1 calc R U . . .
C10_1 C 0.22942(12) 1.08819(15) -0.00289(18) 0.0496(5) Uani 1 1 d . . . . .
C11_1 C 0.29024(13) 1.02315(15) 0.05735(18) 0.0495(5) Uani 1 1 d . . . . .
C12_1 C 0.34282(16) 1.00852(19) 0.0493(2) 0.0640(6) Uani 1 1 d . . . . .
H12_1 H 0.3437 1.0434 0.0043 0.077 Uiso 1 1 calc R U . . .
C13_1 C 0.39373(15) 0.9401(2) 0.1107(2) 0.0682(7) Uani 1 1 d . . . . .
H13_1 H 0.4285 0.9279 0.1052 0.082 Uiso 1 1 calc R U . . .
C14_1 C 0.39415(13) 0.88982(17) 0.1795(2) 0.0594(6) Uani 1 1 d . . . . .
H14_1 H 0.4282 0.8437 0.2205 0.071 Uiso 1 1 calc R U . . .
C15_1 C 0.34104(12) 0.91160(14) 0.18447(18) 0.0488(5) Uani 1 1 d . . . . .
C16_1 C 0.38072(14) 0.80959(16) 0.3334(2) 0.0608(6) Uani 1 1 d . . . . .
H16_1 H 0.4241 0.7856 0.3549 0.073 Uiso 1 1 calc R U . . .
C17_1 C 0.35071(15) 0.79224(18) 0.3762(2) 0.0650(7) Uani 1 1 d . . . . .
H17_1 H 0.3695 0.7544 0.4331 0.078 Uiso 1 1 calc R U . . .
C18_1 C 0.28617(15) 0.84223(16) 0.31822(19) 0.0579(5) Uani 1 1 d . . . . .
H18_1 H 0.2542 0.8423 0.3305 0.069 Uiso 1 1 calc R U . . .
O_11 O 0.11524(16) 1.3199(2) -0.2590(2) 0.1208(10) Uani 1 1 d . . . . .
H0_11 H 0.1231 1.2852 -0.2146 0.181 Uiso 1 1 calc R U . . .
C1_11 C 0.0445(2) 1.3524(3) -0.3215(3) 0.1079(12) Uani 1 1 d . . . . .
H1A_11 H 0.0376 1.3845 -0.2785 0.129 Uiso 1 1 calc R U . . .
H1B_11 H 0.0107 1.3014 -0.3551 0.129 Uiso 1 1 calc R U . . .
C2_11 C 0.0291(3) 1.4157(3) -0.4025(4) 0.1229(16) Uani 1 1 d . . . . .
H2A_11 H 0.0267 1.3815 -0.4530 0.36(6) Uiso 1 1 calc R . . . .
H2B_11 H 0.0673 1.4605 -0.3700 0.545 Uiso 1 1 calc R U . . .
H2C_11 H -0.0166 1.4461 -0.4369 0.545 Uiso 1 1 calc R U . . .

loop_
_atom_site_aniso_label
_atom_site_aniso_U_11
_atom_site_aniso_U_22
_atom_site_aniso_U_33
_atom_site_aniso_U_23
_atom_site_aniso_U_13
_atom_site_aniso_U_12
Fe1_1 0.04402(19) 0.0507(2) 0.0524(2) 0.00275(12) 0.03580(16) 0.00136(11)
N1_1 0.0531(10) 0.0533(9) 0.0493(9) 0.0001(7) 0.0360(8) 0.0015(7)
N2_1 0.0667(13) 0.0662(12) 0.0536(10) -0.0023(9) 0.0428(10) 0.0046(10)
N3_1 0.0688(14) 0.0701(13) 0.0541(11) -0.0093(9) 0.0387(11) -0.0038(10)
N4_1 0.0595(12) 0.0638(12) 0.0578(11) -0.0131(9) 0.0370(10) -0.0128(9)
N5_1 0.0421(9) 0.0471(8) 0.0457(9) -0.0012(7) 0.0306(8) -0.0005(6)
N6_1 0.0516(10) 0.0467(8) 0.0516(9) -0.0031(7) 0.0350(8) -0.0013(7)
N7_1 0.0516(10) 0.0497(9) 0.0601(11) -0.0022(8) 0.0386(9) -0.0042(7)
N8_1 0.0506(10) 0.0520(9) 0.0571(10) 0.0048(8) 0.0386(9) 0.0021(7)
N9_1 0.0556(11) 0.0587(11) 0.0605(11) 0.0080(9) 0.0394(10) 0.0052(8)
N10_1 0.0663(13) 0.0670(12) 0.0648(12) 0.0122(10) 0.0452(11) 0.0057(10)
N11_1 0.0644(13) 0.0737(13) 0.0618(12) 0.0117(10) 0.0460(11) 0.0041(10)
N12_1 0.0442(9) 0.0494(8) 0.0491(9) -0.0008(7) 0.0325(8) -0.0004(7)
N13_1 0.0437(9) 0.0493(9) 0.0522(9) 0.0016(7) 0.0308(8) 0.0028(7)
N14_1 0.0504(10) 0.0515(9) 0.0550(10) 0.0020(8) 0.0376(9) 0.0027(7)
C1_1 0.0465(11) 0.0480(10) 0.0464(10) -0.0006(8) 0.0301(9) -0.0019(8)
C2_1 0.0445(10) 0.0513(10) 0.0487(10) 0.0010(8) 0.0320(9) -0.0015(8)
C3_1 0.0499(12) 0.0676(13) 0.0605(13) -0.0052(11) 0.0387(11) -0.0106(10)
C4_1 0.0590(14) 0.0819(16) 0.0685(15) -0.0016(13) 0.0515(13) -0.0067(12)
C5_1 0.0561(13) 0.0702(14) 0.0583(13) -0.0020(10) 0.0442(12) 0.0015(10)
C6_1 0.0447(10) 0.0458(9) 0.0470(10) 0.0021(8) 0.0309(9) 0.0028(8)
C7_1 0.0672(15) 0.0530(11) 0.0499(11) -0.0049(9) 0.0375(11) -0.0005(10)
C8_1 0.0702(16) 0.0557(13) 0.0569(13) -0.0075(11) 0.0365(12) -0.0096(11)
C9_1 0.0548(13) 0.0572(12) 0.0654(14) -0.0013(11) 0.0368(12) -0.0092(10)
C10_1 0.0513(11) 0.0530(11) 0.0518(11) -0.0002(9) 0.0371(10) -0.0034(9)
C11_1 0.0491(11) 0.0563(11) 0.0522(12) -0.0025(9) 0.0372(10) -0.0039(9)
C12_1 0.0639(16) 0.0809(17) 0.0685(16) 0.0025(12) 0.0528(14) -0.0019(12)
C13_1 0.0613(15) 0.0867(18) 0.0821(17) -0.0004(14) 0.0582(15) 0.0074(13)
C14_1 0.0487(12) 0.0633(13) 0.0701(14) -0.0015(11) 0.0409(12) 0.0053(10)
C15_1 0.0438(10) 0.0499(10) 0.0532(11) -0.0061(9) 0.0321(9) -0.0031(8)
C16_1 0.0484(12) 0.0589(13) 0.0578(12) 0.0051(10) 0.0276(11) 0.0067(10)
C17_1 0.0635(15) 0.0627(13) 0.0543(12) 0.0093(10) 0.0326(12) 0.0032(11)
C18_1 0.0657(14) 0.0569(12) 0.0581(12) 0.0031(10) 0.0438(12) 0.0011(10)
O_11 0.0986(19) 0.145(2) 0.119(2) 0.0641(18) 0.0714(17) 0.0230(17)
C1_11 0.107(3) 0.104(3) 0.109(3) 0.003(2) 0.069(3) -0.002(2)
C2_11 0.123(4) 0.114(3) 0.092(3) 0.015(2) 0.054(3) 0.010(3)

loop_
_atom_type_symbol
_atom_type_description
_atom_type_scat_dispersion_real
_atom_type_scat_dispersion_imag
_atom_type_scat_source
C C 0.0030 0.0016 'International Tables Vol C Tables 4.2.6.8 and 6.1.1.4'
H H 0.0000 0.0000 'International Tables Vol C Tables 4.2.6.8 and 6.1.1.4'
N N 0.0059 0.0032 'International Tables Vol C Tables 4.2.6.8 and 6.1.1.4'
Fe Fe 0.3456 0.8265 'International Tables Vol C Tables 4.2.6.8 and 6.1.1.4'
O O 0.0106 0.0060 'International Tables Vol C Tables 4.2.6.8 and 6.1.1.4'

loop_
_geom_angle_atom_site_label_1
_geom_angle_atom_site_label_2
_geom_angle_atom_site_label_3
_geom_angle
_geom_angle_site_symmetry_1
_geom_angle_site_symmetry_3
N5_1 Fe1_1 N12_1 163.83(8) . .
N5_1 Fe1_1 N8_1 120.27(9) . .
N12_1 Fe1_1 N8_1 74.83(8) . .
N5_1 Fe1_1 N1_1 74.64(13) . .
N12_1 Fe1_1 N1_1 99.64(14) . .
N8_1 Fe1_1 N1_1 94.77(11) . .
N5_1 Fe1_1 N14_1 92.96(14) . .
N12_1 Fe1_1 N14_1 72.17(12) . .
N8_1 Fe1_1 N14_1 146.77(10) . .
N1_1 Fe1_1 N14_1 94.45(10) . .
N5_1 Fe1_1 N7_1 72.59(9) . .
N12_1 Fe1_1 N7_1 112.71(9) . .
N8_1 Fe1_1 N7_1 99.11(11) . .
N1_1 Fe1_1 N7_1 147.11(10) . .
N14_1 Fe1_1 N7_1 90.05(11) . .
C1_1 N1_1 N2_1 105.24(19) . .
C1_1 N1_1 Fe1_1 113.61(17) . .
N2_1 N1_1 Fe1_1 140.97(18) . .
N3_1 N2_1 N1_1 108.3(2) . .
N2_1 N3_1 N4_1 110.0(2) . .
C1_1 N4_1 N3_1 104.5(2) . .
C6_1 N5_1 C2_1 119.1(2) . .
C6_1 N5_1 Fe1_1 121.46(15) . .
C2_1 N5_1 Fe1_1 119.48(18) . .
C7_1 N6_1 N7_1 112.0(2) . .
C7_1 N6_1 C6_1 129.4(2) . .
N7_1 N6_1 C6_1 118.7(2) . .
C9_1 N7_1 N6_1 104.6(2) . .
C9_1 N7_1 Fe1_1 140.9(2) . .
N6_1 N7_1 Fe1_1 114.46(15) . .
C10_1 N8_1 N9_1 105.2(2) . .
C10_1 N8_1 Fe1_1 114.69(15) . .
N9_1 N8_1 Fe1_1 139.67(18) . .
N10_1 N9_1 N8_1 108.1(2) . .
N9_1 N10_1 N11_1 110.8(2) . .
C10_1 N11_1 N10_1 103.8(2) . .
C15_1 N12_1 C11_1 119.3(2) . .
C15_1 N12_1 Fe1_1 121.52(18) . .
C11_1 N12_1 Fe1_1 118.96(16) . .
C16_1 N13_1 N14_1 110.7(2) . .
C16_1 N13_1 C15_1 130.8(2) . .
N14_1 N13_1 C15_1 118.39(18) . .
C18_1 N14_1 N13_1 105.08(19) . .
C18_1 N14_1 Fe1_1 139.82(19) . .
N13_1 N14_1 Fe1_1 114.85(16) . .
N4_1 C1_1 N1_1 112.1(2) . .
N4_1 C1_1 C2_1 127.9(2) . .
N1_1 C1_1 C2_1 120.04(19) . .
N5_1 C2_1 C3_1 121.6(2) . .
N5_1 C2_1 C1_1 111.9(2) . .
C3_1 C2_1 C1_1 126.5(2) . .
C2_1 C3_1 C4_1 117.8(2) . .
C2_1 C3_1 H3_1 121.1 . .
C4_1 C3_1 H3_1 121.1 . .
C5_1 C4_1 C3_1 121.5(2) . .
C5_1 C4_1 H4_1 119.3 . .
C3_1 C4_1 H4_1 119.3 . .
C4_1 C5_1 C6_1 116.5(3) . .
C4_1 C5_1 H5_1 121.7 . .
C6_1 C5_1 H5_1 121.7 . .
N5_1 C6_1 C5_1 123.5(2) . .
N5_1 C6_1 N6_1 112.8(2) . .
C5_1 C6_1 N6_1 123.6(2) . .
N6_1 C7_1 C8_1 105.8(2) . .
N6_1 C7_1 H7_1 127.1 . .
C8_1 C7_1 H7_1 127.1 . .
C7_1 C8_1 C9_1 106.6(2) . .
C7_1 C8_1 H8_1 126.7 . .
C9_1 C8_1 H8_1 126.7 . .
N7_1 C9_1 C8_1 111.0(3) . .
N7_1 C9_1 H9_1 124.5 . .
C8_1 C9_1 H9_1 124.5 . .
N11_1 C10_1 N8_1 112.1(2) . .
N11_1 C10_1 C11_1 128.2(2) . .
N8_1 C10_1 C11_1 119.7(2) . .
N12_1 C11_1 C12_1 121.3(2) . .
N12_1 C11_1 C10_1 111.5(2) . .
C12_1 C11_1 C10_1 127.2(2) . .
C13_1 C12_1 C11_1 117.6(3) . .
C13_1 C12_1 H12_1 121.2 . .
C11_1 C12_1 H12_1 121.2 . .
C14_1 C13_1 C12_1 121.7(3) . .
C14_1 C13_1 H13_1 119.2 . .
C12_1 C13_1 H13_1 119.2 . .
C13_1 C14_1 C15_1 116.4(2) . .
C13_1 C14_1 H14_1 121.8 . .
C15_1 C14_1 H14_1 121.8 . .
N12_1 C15_1 C14_1 123.5(2) . .
N12_1 C15_1 N13_1 112.7(2) . .
C14_1 C15_1 N13_1 123.7(2) . .
C17_1 C16_1 N13_1 106.8(3) . .
C17_1 C16_1 H16_1 126.6 . .
N13_1 C16_1 H16_1 126.6 . .
C16_1 C17_1 C18_1 106.4(3) . .
C16_1 C17_1 H17_1 126.8 . .
C18_1 C17_1 H17_1 126.8 . .
N14_1 C18_1 C17_1 111.0(3) . .
N14_1 C18_1 H18_1 124.5 . .
C17_1 C18_1 H18_1 124.5 . .
C1_11 O_11 H0_11 109.5 . .
O_11 C1_11 C2_11 110.4(4) . .
O_11 C1_11 H1A_11 109.6 . .
C2_11 C1_11 H1A_11 109.6 . .
O_11 C1_11 H1B_11 109.6 . .
C2_11 C1_11 H1B_11 109.6 . .
H1A_11 C1_11 H1B_11 108.1 . .
C1_11 C2_11 H2A_11 109.5 . .
C1_11 C2_11 H2B_11 109.5 . .
H2A_11 C2_11 H2B_11 109.5 . .
C1_11 C2_11 H2C_11 109.5 . .
H2A_11 C2_11 H2C_11 109.5 . .
H2B_11 C2_11 H2C_11 109.5 . .

loop_
_geom_bond_atom_site_label_1
_geom_bond_atom_site_label_2
_geom_bond_distance
_geom_bond_site_symmetry_2
Fe1_1 N5_1 2.146(4) .
Fe1_1 N12_1 2.156(5) .
Fe1_1 N8_1 2.159(3) .
Fe1_1 N1_1 2.201(2) .
Fe1_1 N14_1 2.207(2) .
Fe1_1 N7_1 2.210(3) .
N1_1 C1_1 1.335(4) .
N1_1 N2_1 1.350(3) .
N2_1 N3_1 1.326(4) .
N3_1 N4_1 1.348(3) .
N4_1 C1_1 1.329(3) .
N5_1 C6_1 1.329(3) .
N5_1 C2_1 1.351(3) .
N6_1 C7_1 1.358(3) .
N6_1 N7_1 1.366(3) .
N6_1 C6_1 1.408(3) .
N7_1 C9_1 1.327(3) .
N8_1 C10_1 1.336(4) .
N8_1 N9_1 1.344(3) .
N9_1 N10_1 1.310(3) .
N10_1 N11_1 1.348(4) .
N11_1 C10_1 1.323(3) .
N12_1 C15_1 1.325(3) .
N12_1 C11_1 1.347(3) .
N13_1 C16_1 1.361(3) .
N13_1 N14_1 1.371(4) .
N13_1 C15_1 1.403(3) .
N14_1 C18_1 1.323(3) .
C1_1 C2_1 1.461(3) .
C2_1 C3_1 1.384(4) .
C3_1 C4_1 1.386(4) .
C3_1 H3_1 0.9300 .
C4_1 C5_1 1.377(4) .
C4_1 H4_1 0.9300 .
C5_1 C6_1 1.387(4) .
C5_1 H5_1 0.9300 .
C7_1 C8_1 1.364(5) .
C7_1 H7_1 0.9300 .
C8_1 C9_1 1.390(4) .
C8_1 H8_1 0.9300 .
C9_1 H9_1 0.9300 .
C10_1 C11_1 1.465(4) .
C11_1 C12_1 1.393(4) .
C12_1 C13_1 1.385(4) .
C12_1 H12_1 0.9300 .
C13_1 C14_1 1.374(4) .
C13_1 H13_1 0.9300 .
C14_1 C15_1 1.390(4) .
C14_1 H14_1 0.9300 .
C16_1 C17_1 1.353(4) .
C16_1 H16_1 0.9300 .
C17_1 C18_1 1.391(4) .
C17_1 H17_1 0.9300 .
C18_1 H18_1 0.9300 .
O_11 C1_11 1.384(6) .
O_11 H0_11 0.8200 .
C1_11 C2_11 1.485(6) .
C1_11 H1A_11 0.9700 .
C1_11 H1B_11 0.9700 .
C2_11 H2A_11 0.9600 .
C2_11 H2B_11 0.9600 .
C2_11 H2C_11 0.9600 .

loop_
_geom_torsion_atom_site_label_1
_geom_torsion_atom_site_label_2
_geom_torsion_atom_site_label_3
_geom_torsion_atom_site_label_4
_geom_torsion
_geom_torsion_site_symmetry_1
_geom_torsion_site_symmetry_2
_geom_torsion_site_symmetry_3
_geom_torsion_site_symmetry_4
C1_1 N1_1 N2_1 N3_1 -0.7(2) . . . .
Fe1_1 N1_1 N2_1 N3_1 173.78(17) . . . .
N1_1 N2_1 N3_1 N4_1 0.6(3) . . . .
N2_1 N3_1 N4_1 C1_1 -0.3(3) . . . .
C7_1 N6_1 N7_1 C9_1 0.1(2) . . . .
C6_1 N6_1 N7_1 C9_1 -179.38(19) . . . .
C7_1 N6_1 N7_1 Fe1_1 178.58(14) . . . .
C6_1 N6_1 N7_1 Fe1_1 -0.9(2) . . . .
C10_1 N8_1 N9_1 N10_1 -0.1(3) . . . .
Fe1_1 N8_1 N9_1 N10_1 -171.43(18) . . . .
N8_1 N9_1 N10_1 N11_1 -0.2(3) . . . .
N9_1 N10_1 N11_1 C10_1 0.3(3) . . . .
C16_1 N13_1 N14_1 C18_1 -0.4(2) . . . .
C15_1 N13_1 N14_1 C18_1 -178.28(19) . . . .
C16_1 N13_1 N14_1 Fe1_1 175.00(14) . . . .
C15_1 N13_1 N14_1 Fe1_1 -2.9(2) . . . .
N3_1 N4_1 C1_1 N1_1 -0.2(3) . . . .
N3_1 N4_1 C1_1 C2_1 177.7(2) . . . .
N2_1 N1_1 C1_1 N4_1 0.6(3) . . . .
Fe1_1 N1_1 C1_1 N4_1 -175.65(15) . . . .
N2_1 N1_1 C1_1 C2_1 -177.55(19) . . . .
Fe1_1 N1_1 C1_1 C2_1 6.2(3) . . . .
C6_1 N5_1 C2_1 C3_1 0.5(3) . . . .
Fe1_1 N5_1 C2_1 C3_1 179.71(17) . . . .
C6_1 N5_1 C2_1 C1_1 179.05(18) . . . .
Fe1_1 N5_1 C2_1 C1_1 -1.7(2) . . . .
N4_1 C1_1 C2_1 N5_1 179.0(2) . . . .
N1_1 C1_1 C2_1 N5_1 -3.2(3) . . . .
N4_1 C1_1 C2_1 C3_1 -2.5(4) . . . .
N1_1 C1_1 C2_1 C3_1 175.3(2) . . . .
N5_1 C2_1 C3_1 C4_1 0.4(4) . . . .
C1_1 C2_1 C3_1 C4_1 -178.0(2) . . . .
C2_1 C3_1 C4_1 C5_1 -0.7(4) . . . .
C3_1 C4_1 C5_1 C6_1 0.2(4) . . . .
C2_1 N5_1 C6_1 C5_1 -1.1(3) . . . .
Fe1_1 N5_1 C6_1 C5_1 179.71(17) . . . .
C2_1 N5_1 C6_1 N6_1 178.82(17) . . . .
Fe1_1 N5_1 C6_1 N6_1 -0.4(2) . . . .
C4_1 C5_1 C6_1 N5_1 0.7(3) . . . .
C4_1 C5_1 C6_1 N6_1 -179.1(2) . . . .
C7_1 N6_1 C6_1 N5_1 -178.5(2) . . . .
N7_1 N6_1 C6_1 N5_1 0.8(3) . . . .
C7_1 N6_1 C6_1 C5_1 1.4(4) . . . .
N7_1 N6_1 C6_1 C5_1 -179.3(2) . . . .
N7_1 N6_1 C7_1 C8_1 -0.5(3) . . . .
C6_1 N6_1 C7_1 C8_1 178.8(2) . . . .
N6_1 C7_1 C8_1 C9_1 0.8(3) . . . .
N6_1 N7_1 C9_1 C8_1 0.4(3) . . . .
Fe1_1 N7_1 C9_1 C8_1 -177.41(18) . . . .
C7_1 C8_1 C9_1 N7_1 -0.8(3) . . . .
N10_1 N11_1 C10_1 N8_1 -0.3(3) . . . .
N10_1 N11_1 C10_1 C11_1 178.7(2) . . . .
N9_1 N8_1 C10_1 N11_1 0.3(3) . . . .
Fe1_1 N8_1 C10_1 N11_1 174.12(16) . . . .
N9_1 N8_1 C10_1 C11_1 -178.9(2) . . . .
Fe1_1 N8_1 C10_1 C11_1 -5.0(3) . . . .
C15_1 N12_1 C11_1 C12_1 -0.3(3) . . . .
Fe1_1 N12_1 C11_1 C12_1 -175.49(19) . . . .
C15_1 N12_1 C11_1 C10_1 178.96(18) . . . .
Fe1_1 N12_1 C11_1 C10_1 3.7(2) . . . .
N11_1 C10_1 C11_1 N12_1 -178.0(2) . . . .
N8_1 C10_1 C11_1 N12_1 1.0(3) . . . .
N11_1 C10_1 C11_1 C12_1 1.1(4) . . . .
N8_1 C10_1 C11_1 C12_1 -179.9(2) . . . .
N12_1 C11_1 C12_1 C13_1 2.2(4) . . . .
C10_1 C11_1 C12_1 C13_1 -176.9(2) . . . .
C11_1 C12_1 C13_1 C14_1 -1.8(4) . . . .
C12_1 C13_1 C14_1 C15_1 -0.3(4) . . . .
C11_1 N12_1 C15_1 C14_1 -2.1(3) . . . .
Fe1_1 N12_1 C15_1 C14_1 173.01(17) . . . .
C11_1 N12_1 C15_1 N13_1 178.25(18) . . . .
Fe1_1 N12_1 C15_1 N13_1 -6.7(2) . . . .
C13_1 C14_1 C15_1 N12_1 2.3(4) . . . .
C13_1 C14_1 C15_1 N13_1 -178.0(2) . . . .
C16_1 N13_1 C15_1 N12_1 -171.3(2) . . . .
N14_1 N13_1 C15_1 N12_1 6.0(3) . . . .
C16_1 N13_1 C15_1 C14_1 9.0(4) . . . .
N14_1 N13_1 C15_1 C14_1 -173.6(2) . . . .
N14_1 N13_1 C16_1 C17_1 0.0(3) . . . .
C15_1 N13_1 C16_1 C17_1 177.5(2) . . . .
N13_1 C16_1 C17_1 C18_1 0.4(3) . . . .
N13_1 N14_1 C18_1 C17_1 0.7(3) . . . .
Fe1_1 N14_1 C18_1 C17_1 -172.85(18) . . . .
C16_1 C17_1 C18_1 N14_1 -0.7(3) . . . .
